data_4320979
loop_
_publ_author_name
'Raymundo Cea-Olivares'
'L. Adriana G\'omez-Ortiz'
'Ver\'onica Garc\'ia-Montalvo'
'Rub\'en L. Gavi\~no-Ram\'irez'
'Sim\'on Hern\'andez-Ortega'

_publ_contact_author_address
;       Instituto de Qu\'imica, UNAM 
        Circuito Exterior 
        Cd. Universitaria 
        Delegaci\'on Coyoac\'an 
        M\'exico D.F. 04510 
        M\'exico 
;
_publ_contact_author_email cea@servidor.unam.mx
_publ_contact_author_fax '52 5 616 2203 '
_publ_contact_author_name 'Raymundo Cea-Olivares'
_publ_contact_author_phone '52 5 622 4415'
_publ_section_title
;
 Formation of a Novel Trinuclear Spirostannoxane Tin(IV) Compound. Crystal
 and Molecular Structure of [Sn(nBu)(Cl){(OCH2CH2S)2Sn(nBu)}2] and the
 Stannolane [(nBu)Sn(SCH2CH2O)SCH2CH2OH]
;
_journal_name_full 'Inorganic Chemistry'
_journal_page_first 2284
_journal_page_last 2288
_journal_paper_doi 10.1021/ic991318z
_journal_volume 39
_journal_year 2000
_chemical_formula_sum 'C20 H43 Cl O4 S4 Sn3'
_chemical_formula_weight 867.30
_chemical_name_common ASnCl
_chemical_name_systematic
; 
  ?
;
_space_group_IT_number 9
_symmetry_cell_setting monoclinic
_symmetry_space_group_name_Hall 'C -2yc'
_symmetry_space_group_name_H-M 'C 1 c 1'
_atom_sites_solution_hydrogens geom
_atom_sites_solution_primary direct
_atom_sites_solution_secondary difmap
_audit_creation_method SHELXL-97
_cell_angle_alpha 90.00
_cell_angle_beta 111.88
_cell_angle_gamma 90.00
_cell_formula_units_Z 4
_cell_length_a 18.492(3)
_cell_length_b 17.329(2)
_cell_length_c 10.787(1)
_cell_measurement_reflns_used 50
_cell_measurement_temperature 293(2)
_cell_measurement_theta_max 25.00
_cell_measurement_theta_min 4.54
_cell_volume 3207.7(7)
_computing_cell_refinement 'xscans ver 2.1 (Siemens 1994)'
_computing_data_collection 'xscans ver 2.1 (Siemens 1994)'
_computing_data_reduction 'xscans ver 2.1 (Siemens 1994)'
_computing_molecular_graphics 'XP SHELXTL/PC (Sheldrick 1990)'
_computing_publication_material 'SHELXL-97 (Sheldrick, 1997)'
_computing_structure_refinement 'SHELXL-97 (Sheldrick, 1997)'
_computing_structure_solution 'SHELXS-97 (Sheldrick, 1990)'
_diffrn_ambient_temperature 293(2)
_diffrn_measured_fraction_theta_full 0.499
_diffrn_measured_fraction_theta_max 0.499
_diffrn_measurement_device_type 'Siemens P4/PC'
_diffrn_measurement_method \w-2\q
_diffrn_radiation_monochromator graphite
_diffrn_radiation_source 'fine-focus sealed tube'
_diffrn_radiation_type MoK\a
_diffrn_radiation_wavelength 0.71073
_diffrn_reflns_av_R_equivalents 0.0240
_diffrn_reflns_av_sigmaI/netI 0.0409
_diffrn_reflns_limit_h_max 21
_diffrn_reflns_limit_h_min -1
_diffrn_reflns_limit_k_max 20
_diffrn_reflns_limit_k_min -1
_diffrn_reflns_limit_l_max 12
_diffrn_reflns_limit_l_min -12
_diffrn_reflns_number 3327
_diffrn_reflns_theta_full 24.99
_diffrn_reflns_theta_max 24.99
_diffrn_reflns_theta_min 1.67
_diffrn_standards_decay_% <9
_diffrn_standards_interval_count 97
_diffrn_standards_number 3
_exptl_absorpt_coefficient_mu 2.684
_exptl_absorpt_correction_T_max 0.5721
_exptl_absorpt_correction_T_min 0.3706
_exptl_absorpt_correction_type 'semi-empirical based on psi-scan'
_exptl_crystal_colour Colorless
_exptl_crystal_density_diffrn 1.796
_exptl_crystal_density_method 'not measured'
_exptl_crystal_description Prism
_exptl_crystal_F_000 1704
_exptl_crystal_size_max 0.50
_exptl_crystal_size_mid 0.36
_exptl_crystal_size_min 0.26
_refine_diff_density_max 0.780
_refine_diff_density_min -0.479
_refine_diff_density_rms 0.110
_refine_ls_abs_structure_details 'Flack H D (1983), Acta Cryst. A39, 876-881'
_refine_ls_abs_structure_Flack -0.01(6)
_refine_ls_extinction_coef 0.00010(6)
_refine_ls_extinction_expression Fc^*^=kFc[1+0.001xFc^2^\l^3^/sin(2\q)]^-1/4^
_refine_ls_extinction_method SHELXL
_refine_ls_goodness_of_fit_all 1.061
_refine_ls_goodness_of_fit_ref 1.061
_refine_ls_hydrogen_treatment 'no refined'
_refine_ls_matrix_type full
_refine_ls_number_parameters 268
_refine_ls_number_reflns 3101
_refine_ls_number_restraints 0
_refine_ls_restrained_S_all 1.061
_refine_ls_R_factor_all 0.0436
_refine_ls_R_factor_gt 0.0374
_refine_ls_shift/su_max 0.000
_refine_ls_shift/su_mean 0.000
_refine_ls_structure_factor_coef Fsqd
_refine_ls_weighting_details 'w=1/[\s^2^(Fo^2^)+(0.0529P)^2^+0.6657P] where P=(Fo^2^+2Fc^2^)/3'
_refine_ls_weighting_scheme calc
_refine_ls_wR_factor_all 0.0939
_refine_ls_wR_factor_gt 0.0893
_reflns_number_gt 2814
_reflns_number_total 3101
_reflns_threshold_expression >2sigma(I)
_cod_data_source_file ic991318z_2.cif
_cod_data_source_block COMPOUND#1
_cod_depositor_comments
;
The following automatic conversions were performed:

'_symmetry_cell_setting' value 'Monoclinic' changed to 'monoclinic'
according to the built-in table from CIF Core dictionary named
'cif_core.dic' version 2.4.1 from 2010-06-29.

Automatic conversion script
Id: cif_fix_values 1646 2011-03-28 12:23:43Z adriana 

The following automatic conversions were performed:

'_refine_ls_weighting_scheme' value 'calc
w=1/[\s^2^(Fo^2^)+(0.0529P)^2^+0.6657P] where P=(Fo^2^+2Fc^2^)/3' was
changed to 'calc'. New tag '_refine_ls_weighting_details' was
created. The value of the new tag was set to
'w=1/[\s^2^(Fo^2^)+(0.0529P)^2^+0.6657P] where P=(Fo^2^+2Fc^2^)/3'.

Automatic conversion script
Id: cif_fix_values 3143 2015-03-26 13:38:13Z robertas 
;
_cod_original_sg_symbol_H-M 'C c'
_cod_database_code 4320979

loop_
_symmetry_equiv_pos_as_xyz
'x, y, z'
'x, -y, z+1/2'
'x+1/2, y+1/2, z'
'x+1/2, -y+1/2, z+1/2'

loop_
_atom_site_label
_atom_site_type_symbol
_atom_site_fract_x
_atom_site_fract_y
_atom_site_fract_z
_atom_site_U_iso_or_equiv
_atom_site_adp_type
_atom_site_occupancy
_atom_site_calc_flag
_atom_site_refinement_flags
_atom_site_disorder_assembly
_atom_site_disorder_group
Sn1 Sn 0.0000 0.23678(4) 0.5000 0.04732(18) Uani 1 d . . .
Sn2 Sn 0.11481(7) 0.13498(4) 0.36849(11) 0.0551(2) Uani 1 d . . .
Sn3 Sn 0.12753(8) 0.37146(4) 0.70589(11) 0.0578(2) Uani 1 d . . .
Cl1 Cl -0.1108(3) 0.2515(2) 0.2914(4) 0.0820(11) Uani 1 d . . .
S1 S 0.0668(4) 0.0075(2) 0.2895(5) 0.1054(19) Uani 1 d . . .
S2 S 0.1111(4) 0.1894(2) 0.1611(4) 0.0940(15) Uani 1 d . . .
S3 S 0.1817(4) 0.3297(3) 0.9360(4) 0.0948(15) Uani 1 d . . .
S4 S 0.0595(4) 0.4864(2) 0.7284(6) 0.1107(18) Uani 1 d . . .
O1 O 0.0729(6) 0.2486(4) 0.3933(8) 0.0528(19) Uani 1 d . . .
O2 O 0.0361(6) 0.1249(4) 0.4701(8) 0.0502(19) Uani 1 d . . .
O3 O 0.0218(7) 0.3558(5) 0.5347(10) 0.064(3) Uani 1 d . . .
O4 O 0.1060(6) 0.2500(4) 0.6682(7) 0.052(2) Uani 1 d . . .
C1 C 0.0252(14) -0.0098(7) 0.4165(18) 0.093(6) Uani 1 d . . .
H1A H -0.0113 -0.0524 0.3879 0.060 Uiso 1 calc R . .
H1B H 0.0667 -0.0249 0.4991 0.060 Uiso 1 calc R . .
C2 C -0.0160(10) 0.0591(7) 0.4432(14) 0.067(4) Uani 1 d . . .
H2A H -0.0630 0.0695 0.3662 0.060 Uiso 1 calc R . .
H2B H -0.0305 0.0492 0.5194 0.060 Uiso 1 calc R . .
C3 C 0.0643(11) 0.3035(6) 0.2937(14) 0.068(4) Uani 1 d . . .
H3A H 0.0759 0.3543 0.3341 0.060 Uiso 1 calc R . .
H3B H 0.0107 0.3036 0.2311 0.060 Uiso 1 calc R . .
C4 C 0.1169(14) 0.2872(8) 0.2202(19) 0.092(6) Uani 1 d . . .
H4A H 0.1702 0.2979 0.2788 0.060 Uiso 1 calc R . .
H4B H 0.1038 0.3220 0.1445 0.060 Uiso 1 calc R . .
C5 C 0.1311(9) 0.2005(7) 0.7829(12) 0.065(3) Uani 1 d . . .
H5A H 0.1460 0.1508 0.7585 0.060 Uiso 1 calc R . .
H5B H 0.0881 0.1922 0.8123 0.060 Uiso 1 calc R . .
C6 C 0.1981(11) 0.2340(9) 0.8943(14) 0.081(4) Uani 1 d . . .
H6A H 0.2435 0.2336 0.8699 0.060 Uiso 1 calc R . .
H6B H 0.2094 0.2016 0.9726 0.060 Uiso 1 calc R . .
C7 C 0.0003(14) 0.4907(9) 0.551(2) 0.100(6) Uani 1 d . . .
H7A H -0.0410 0.5282 0.5367 0.060 Uiso 1 calc R . .
H7B H 0.0326 0.5090 0.5035 0.060 Uiso 1 calc R . .
C8 C -0.0345(12) 0.4175(7) 0.4927(18) 0.082(5) Uani 1 d . . .
H8A H -0.0777 0.4060 0.5200 0.060 Uiso 1 calc R . .
H8B H -0.0547 0.4214 0.3961 0.060 Uiso 1 calc R . .
C9 C 0.2288(12) 0.1452(14) 0.532(2) 0.099(6) Uani 1 d . . .
H9A H 0.2559 0.1890 0.5139 0.060 Uiso 1 calc R . .
H9B H 0.2202 0.1565 0.6138 0.060 Uiso 1 calc R . .
C10 C 0.281(2) 0.0764(19) 0.556(4) 0.164(12) Uiso 1 d . . .
H10A H 0.2714 0.0477 0.4748 0.060 Uiso 1 calc R . .
H10B H 0.3352 0.0908 0.5956 0.060 Uiso 1 calc R . .
C11 C 0.257(3) 0.033(3) 0.649(4) 0.221(19) Uiso 1 d . . .
H11A H 0.2019 0.0221 0.6098 0.060 Uiso 1 calc R . .
H11B H 0.2676 0.0626 0.7302 0.060 Uiso 1 calc R . .
C12 C 0.305(2) -0.043(2) 0.679(4) 0.22(2) Uiso 1 d . . .
H12A H 0.2889 -0.0750 0.7354 0.060 Uiso 1 calc R . .
H12B H 0.3598 -0.0307 0.7228 0.060 Uiso 1 calc R . .
H12C H 0.2975 -0.0691 0.5965 0.060 Uiso 1 calc R . .
C13 C -0.0639(9) 0.2016(8) 0.6187(15) 0.070(3) Uani 1 d . . .
H13A H -0.1146 0.1842 0.5582 0.060 Uiso 1 calc R . .
H13B H -0.0375 0.1571 0.6701 0.060 Uiso 1 calc R . .
C14 C -0.0768(12) 0.2556(10) 0.7109(16) 0.084(5) Uani 1 d . . .
H14A H -0.1103 0.2963 0.6586 0.060 Uiso 1 calc R . .
H14B H -0.0270 0.2791 0.7628 0.060 Uiso 1 calc R . .
C15 C -0.111(2) 0.2268(13) 0.804(3) 0.129(9) Uani 1 d . . .
H15A H -0.1629 0.2090 0.7523 0.060 Uiso 1 calc R . .
H15B H -0.0807 0.1821 0.8488 0.060 Uiso 1 calc R . .
C16 C -0.115(2) 0.276(2) 0.902(3) 0.185(17) Uani 1 d . . .
H16A H -0.1387 0.2500 0.9558 0.060 Uiso 1 calc R . .
H16B H -0.1466 0.3204 0.8602 0.060 Uiso 1 calc R . .
H16C H -0.0640 0.2934 0.9572 0.060 Uiso 1 calc R . .
C17 C 0.2132(14) 0.3882(11) 0.617(2) 0.091(5) Uani 1 d . . .
H17A H 0.2588 0.3582 0.6691 0.060 Uiso 1 calc R . .
H17B H 0.1926 0.3658 0.5287 0.060 Uiso 1 calc R . .
C18 C 0.238(2) 0.4608(16) 0.606(4) 0.171(16) Uani 1 d . . .
H18A H 0.2495 0.4856 0.6916 0.060 Uiso 1 calc R . .
H18B H 0.1932 0.4877 0.5428 0.060 Uiso 1 calc R . .
C19 C 0.304(2) 0.4773(16) 0.565(3) 0.154(12) Uani 1 d . . .
H19A H 0.2959 0.5281 0.5243 0.060 Uiso 1 calc R . .
H19B H 0.3506 0.4807 0.6459 0.060 Uiso 1 calc R . .
C20 C 0.320(3) 0.432(2) 0.486(4) 0.209(18) Uiso 1 d . . .
H20A H 0.3653 0.4502 0.4719 0.060 Uiso 1 calc R . .
H20B H 0.2766 0.4301 0.4022 0.060 Uiso 1 calc R . .
H20C H 0.3298 0.3812 0.5243 0.060 Uiso 1 calc R . .

loop_
_atom_site_aniso_label
_atom_site_aniso_U_11
_atom_site_aniso_U_22
_atom_site_aniso_U_33
_atom_site_aniso_U_23
_atom_site_aniso_U_13
_atom_site_aniso_U_12
Sn1 0.0575(4) 0.0384(3) 0.0502(3) -0.0042(3) 0.0248(3) -0.0004(3)
Sn2 0.0743(6) 0.0394(3) 0.0609(4) 0.0016(3) 0.0362(4) 0.0075(4)
Sn3 0.0810(6) 0.0411(4) 0.0597(4) -0.0079(3) 0.0358(4) -0.0150(4)
Cl1 0.071(3) 0.090(2) 0.0676(19) 0.0015(19) 0.0057(18) 0.0053(19)
S1 0.198(6) 0.0498(17) 0.099(3) -0.0240(17) 0.091(4) -0.019(3)
S2 0.170(5) 0.066(2) 0.076(2) -0.0010(16) 0.081(3) 0.001(2)
S3 0.138(4) 0.081(2) 0.0577(17) -0.0149(16) 0.028(2) -0.021(3)
S4 0.162(5) 0.064(2) 0.116(3) -0.034(2) 0.063(4) 0.008(3)
O1 0.076(6) 0.033(3) 0.058(4) 0.002(3) 0.036(4) 0.004(3)
O2 0.065(5) 0.041(4) 0.051(4) -0.003(3) 0.028(4) -0.010(4)
O3 0.078(7) 0.040(4) 0.075(6) -0.004(4) 0.028(5) 0.012(4)
O4 0.067(6) 0.046(4) 0.042(4) -0.007(3) 0.018(4) -0.010(4)
C1 0.160(19) 0.039(6) 0.106(11) -0.009(6) 0.079(13) -0.012(8)
C2 0.097(11) 0.041(5) 0.070(6) -0.010(5) 0.039(7) -0.022(6)
C3 0.106(11) 0.041(5) 0.075(7) 0.008(5) 0.054(8) -0.005(6)
C4 0.147(18) 0.056(7) 0.107(11) 0.001(7) 0.086(13) -0.020(9)
C5 0.076(9) 0.052(6) 0.064(7) 0.015(5) 0.022(7) -0.005(6)
C6 0.096(12) 0.078(9) 0.062(7) 0.014(6) 0.022(8) 0.004(9)
C7 0.141(18) 0.048(7) 0.137(15) -0.004(8) 0.082(15) 0.009(9)
C8 0.100(12) 0.048(6) 0.093(9) 0.002(6) 0.029(9) 0.031(7)
C9 0.062(10) 0.123(16) 0.116(16) 0.003(12) 0.036(11) 0.015(11)
C13 0.065(9) 0.064(7) 0.088(9) -0.005(6) 0.034(7) -0.006(7)
C14 0.106(13) 0.091(10) 0.077(9) -0.011(8) 0.059(10) -0.010(9)
C15 0.16(3) 0.116(15) 0.144(19) 0.022(16) 0.10(2) 0.026(17)
C16 0.20(4) 0.24(4) 0.17(3) 0.00(3) 0.13(3) 0.05(3)
C17 0.107(15) 0.069(9) 0.118(13) -0.005(9) 0.066(12) -0.015(10)
C18 0.22(4) 0.111(18) 0.28(4) -0.02(2) 0.20(4) -0.04(2)
C19 0.19(3) 0.13(2) 0.16(2) -0.010(18) 0.08(2) -0.07(2)

loop_
_atom_type_symbol
_atom_type_description
_atom_type_scat_dispersion_real
_atom_type_scat_dispersion_imag
_atom_type_scat_source
C C 0.0033 0.0016 'International Tables Vol C Tables 4.2.6.8 and 6.1.1.4'
H H 0.0000 0.0000 'International Tables Vol C Tables 4.2.6.8 and 6.1.1.4'
O O 0.0106 0.0060 'International Tables Vol C Tables 4.2.6.8 and 6.1.1.4'
S S 0.1246 0.1234 'International Tables Vol C Tables 4.2.6.8 and 6.1.1.4'
Cl Cl 0.1484 0.1585 'International Tables Vol C Tables 4.2.6.8 and 6.1.1.4'
Sn Sn -0.6537 1.4246 'International Tables Vol C Tables 4.2.6.8 and 6.1.1.4'

loop_
_geom_angle_atom_site_label_1
_geom_angle_atom_site_label_2
_geom_angle_atom_site_label_3
_geom_angle
_geom_angle_site_symmetry_1
_geom_angle_site_symmetry_3
_geom_angle_publ_flag
O1 Sn1 O3 83.2(4) . . yes
O1 Sn1 O2 72.5(3) . . yes
O3 Sn1 O2 150.9(4) . . yes
O1 Sn1 C13 168.1(5) . . yes
O3 Sn1 C13 106.6(5) . . yes
O2 Sn1 C13 96.1(5) . . yes
O1 Sn1 O4 83.1(3) . . yes
O3 Sn1 O4 71.9(3) . . yes
O2 Sn1 O4 89.2(3) . . yes
C13 Sn1 O4 93.4(5) . . yes
O1 Sn1 Cl1 88.5(3) . . yes
O3 Sn1 Cl1 95.8(3) . . yes
O2 Sn1 Cl1 99.2(3) . . yes
C13 Sn1 Cl1 97.0(5) . . yes
O4 Sn1 Cl1 165.8(2) . . yes
O2 Sn2 O1 70.5(3) . . yes
O2 Sn2 C9 103.2(7) . . yes
O1 Sn2 C9 96.2(6) . . yes
O2 Sn2 S2 136.2(3) . . yes
O1 Sn2 S2 82.6(2) . . yes
C9 Sn2 S2 113.8(7) . . yes
O2 Sn2 S1 82.8(2) . . yes
O1 Sn2 S1 140.6(3) . . yes
C9 Sn2 S1 118.3(7) . . yes
S2 Sn2 S1 98.72(15) . . yes
O3 Sn3 O4 70.7(3) . . yes
O3 Sn3 C17 102.8(7) . . yes
O4 Sn3 C17 99.4(5) . . yes
O3 Sn3 S3 137.8(3) . . yes
O4 Sn3 S3 83.0(2) . . yes
C17 Sn3 S3 113.8(7) . . yes
O3 Sn3 S4 81.3(3) . . yes
O4 Sn3 S4 139.3(3) . . yes
C17 Sn3 S4 115.5(5) . . yes
S3 Sn3 S4 100.12(19) . . yes
C1 S1 Sn2 95.0(4) . . yes
C4 S2 Sn2 93.6(5) . . yes
C6 S3 Sn3 93.7(5) . . yes
C7 S4 Sn3 93.4(5) . . yes
C3 O1 Sn1 125.4(9) . . yes
C3 O1 Sn2 117.8(7) . . yes
Sn1 O1 Sn2 108.3(3) . . yes
C2 O2 Sn1 121.9(9) . . yes
C2 O2 Sn2 119.4(7) . . yes
Sn1 O2 Sn2 108.6(3) . . yes
C8 O3 Sn1 127.0(10) . . yes
C8 O3 Sn3 119.7(9) . . yes
Sn1 O3 Sn3 109.2(4) . . yes
C5 O4 Sn1 124.7(8) . . yes
C5 O4 Sn3 116.4(7) . . yes
Sn1 O4 Sn3 108.2(4) . . yes
C2 C1 S1 113.5(10) . . yes
O2 C2 C1 108.5(14) . . yes
O1 C3 C4 111.7(13) . . yes
C3 C4 S2 113.6(11) . . yes
O4 C5 C6 111.6(10) . . yes
C5 C6 S3 113.6(12) . . yes
C8 C7 S4 114.3(13) . . yes
O3 C8 C7 111.1(16) . . yes
C10 C9 Sn2 116(2) . . yes
C11 C10 C9 101(3) . . yes
C10 C11 C12 107(4) . . yes
C14 C13 Sn1 119.9(11) . . yes
C13 C14 C15 118.4(17) . . yes
C16 C15 C14 118(2) . . yes
C18 C17 Sn3 119.5(16) . . yes
C17 C18 C19 123(3) . . yes
C20 C19 C18 120(3) . . yes

loop_
_geom_bond_atom_site_label_1
_geom_bond_atom_site_label_2
_geom_bond_distance
_geom_bond_site_symmetry_2
_geom_bond_publ_flag
Sn1 O1 2.083(9) . yes
Sn1 O3 2.108(8) . yes
Sn1 O2 2.114(8) . yes
Sn1 C13 2.129(14) . yes
Sn1 O4 2.130(9) . yes
Sn1 Cl1 2.427(4) . yes
Sn2 O2 2.131(9) . yes
Sn2 O1 2.169(7) . yes
Sn2 C9 2.20(2) . yes
Sn2 S2 2.405(3) . yes
Sn2 S1 2.414(4) . yes
Sn3 O3 2.149(11) . yes
Sn3 O4 2.152(8) . yes
Sn3 C17 2.152(19) . yes
Sn3 S3 2.415(4) . yes
Sn3 S4 2.417(5) . yes
S1 C1 1.828(17) . yes
S2 C4 1.799(15) . yes
S3 C6 1.773(17) . yes
S4 C7 1.82(2) . yes
O1 C3 1.399(13) . yes
O2 C2 1.451(15) . yes
O3 C8 1.442(16) . yes
O4 C5 1.433(13) . yes
C1 C2 1.50(2) . yes
C3 C4 1.49(2) . yes
C5 C6 1.49(2) . yes
C7 C8 1.45(2) . yes
C9 C10 1.49(4) . yes
C10 C11 1.43(5) . yes
C11 C12 1.56(5) . yes
C13 C14 1.45(2) . yes
C14 C15 1.46(3) . yes
C15 C16 1.39(3) . yes
C17 C18 1.36(3) . yes
C18 C19 1.48(4) . yes
C19 C20 1.27(4) . yes
